data_7216966
loop_
_publ_author_name
'Brigas, Amadeu, F.'
'Clegg, William'
'Dillon, Christopher J.'
'Fonseca, Custodia F. C.'
'Johnstone, Robert A. W.'

_publ_section_title
;
 Metal-assisted reactions. Part 29. Structure and hydrogenolysis of C--N
 bonds in derivatives of aromatic amines. Bond length and
 electronegativity changes from X-ray crystallographic data
;
_journal_issue 8
_journal_name_full 'Journal of the Chemical Society, Perkin Transactions 2'
_journal_page_first 1315
_journal_paper_doi 10.1039/b102571f
_journal_year 2001
_chemical_formula_sum 'C14 H12 N2 O3 S'
_chemical_formula_weight 288.34
_chemical_name_systematic
;
 ?
;
_space_group_IT_number 4
_symmetry_cell_setting monoclinic
_symmetry_space_group_name_Hall 'P 2yb'
_symmetry_space_group_name_H-M 'P 1 21 1'
_atom_sites_solution_hydrogens geom
_atom_sites_solution_primary direct
_atom_sites_solution_secondary difmap
_audit_creation_method SHELXL-97
_cell_angle_alpha 90.00
_cell_angle_beta 90.00(3)
_cell_angle_gamma 90.00
_cell_formula_units_Z 2
_cell_length_a 7.1110(10)
_cell_length_b 6.8630(10)
_cell_length_c 13.231(3)
_cell_measurement_temperature 213(2)
_cell_volume 645.7(2)
_computing_data_collection 'IPDS (STOE, 1997)'
_computing_data_reduction 'X-RED (STOE, 1996)'
_computing_structure_refinement 'SHELXL-97 (Sheldrick, 1997)'
_computing_structure_solution 'SHELXS-97 (Sheldrick, 1990)'
_diffrn_ambient_temperature 213(2)
_diffrn_detector_area_resol_mean 6.67
_diffrn_measured_fraction_theta_full 0.977
_diffrn_measured_fraction_theta_max 0.977
_diffrn_measurement_device_type 'Stoe IPDS'
_diffrn_measurement_method 'image plate'
_diffrn_radiation_monochromator graphite
_diffrn_radiation_source 'fine-focus sealed tube'
_diffrn_radiation_type MoK\a
_diffrn_radiation_wavelength 0.71073
_diffrn_reflns_av_R_equivalents 0.0282
_diffrn_reflns_av_sigmaI/netI 0.0404
_diffrn_reflns_limit_h_max 8
_diffrn_reflns_limit_h_min -8
_diffrn_reflns_limit_k_max 7
_diffrn_reflns_limit_k_min -7
_diffrn_reflns_limit_l_max 15
_diffrn_reflns_limit_l_min -15
_diffrn_reflns_number 4083
_diffrn_reflns_theta_full 24.21
_diffrn_reflns_theta_max 24.21
_diffrn_reflns_theta_min 2.86
_exptl_absorpt_coefficient_mu 0.210
_exptl_absorpt_correction_type none
_exptl_crystal_density_diffrn 1.483
_exptl_crystal_density_method 'not measured'
_exptl_crystal_F_000 300
_refine_diff_density_max 0.212
_refine_diff_density_min -0.260
_refine_diff_density_rms 0.041
_refine_ls_abs_structure_details 'Flack H D (1983), Acta Cryst. A39, 876-881'
_refine_ls_abs_structure_Flack 0.51(10)
_refine_ls_extinction_method none
_refine_ls_goodness_of_fit_ref 0.936
_refine_ls_hydrogen_treatment mixed
_refine_ls_matrix_type full
_refine_ls_number_parameters 184
_refine_ls_number_reflns 2011
_refine_ls_number_restraints 1
_refine_ls_restrained_S_all 0.936
_refine_ls_R_factor_all 0.0361
_refine_ls_R_factor_gt 0.0276
_refine_ls_shift/su_max 0.000
_refine_ls_shift/su_mean 0.000
_refine_ls_structure_factor_coef Fsqd
_refine_ls_weighting_details 'w=1/[\s^2^(Fo^2^)+(0.0379P)^2^+0.0000P] where P=(Fo^2^+2Fc^2^)/3'
_refine_ls_weighting_scheme calc
_refine_ls_wR_factor_gt 0.0603
_refine_ls_wR_factor_ref 0.0623
_reflns_number_gt 1696
_reflns_number_total 2011
_reflns_threshold_expression >2sigma(I)
_cod_data_source_file b102571f.txt
_cod_data_source_block rui3a
_cod_depositor_comments
;
The following automatic conversions were performed:

'_refine_ls_weighting_scheme' value 'calc
w=1/[\s^2^(Fo^2^)+(0.0379P)^2^+0.0000P] where P=(Fo^2^+2Fc^2^)/3' was
changed to 'calc'. New tag '_refine_ls_weighting_details' was
created. The value of the new tag was set to
'w=1/[\s^2^(Fo^2^)+(0.0379P)^2^+0.0000P] where P=(Fo^2^+2Fc^2^)/3'.

Automatic conversion script
Id: cif_fix_values 3143 2015-03-26 13:38:13Z robertas 
;
_cod_original_sg_symbol_H-M ' P 21'
_cod_database_code 7216966

loop_
_symmetry_equiv_pos_as_xyz
'x, y, z'
'-x, y+1/2, -z'

loop_
_atom_site_label
_atom_site_type_symbol
_atom_site_fract_x
_atom_site_fract_y
_atom_site_fract_z
_atom_site_U_iso_or_equiv
_atom_site_adp_type
_atom_site_occupancy
_atom_site_calc_flag
_atom_site_refinement_flags
S1 S 0.65703(6) 0.73827(16) 0.61948(3) 0.02226(15) Uani 1 d .
O1 O 0.5428(3) 0.5662(3) 0.62496(16) 0.0340(7) Uani 1 d .
O2 O 0.5524(3) 0.9167(3) 0.62655(16) 0.0355(7) Uani 1 d .
O3 O 1.29672(19) 0.7384(5) 1.11958(9) 0.0328(4) Uani 1 d .
C2 C 0.7591(2) 0.7349(7) 0.41051(13) 0.0213(4) Uani 1 d .
H2 H 0.6334 0.7385 0.3886 0.026 Uiso 1 calc R
N2 N 1.1510(2) 0.7342(6) 0.70688(11) 0.0207(4) Uani 1 d .
H15 H 1.255(3) 0.755(5) 0.6721(15) 0.025 Uiso 1 d .
N1 N 0.82331(19) 0.7322(5) 0.70334(11) 0.0208(4) Uani 1 d .
C7 C 0.9875(2) 0.7311(6) 0.65820(12) 0.0168(4) Uani 1 d .
C6 C 0.9889(2) 0.7317(7) 0.54517(13) 0.0164(4) Uani 1 d .
C3 C 0.9069(3) 0.7293(6) 0.34224(14) 0.0237(5) Uani 1 d .
H3 H 0.8806 0.7273 0.2726 0.028 Uiso 1 calc R
C9 C 1.3305(3) 0.8464(4) 0.84738(17) 0.0244(5) Uani 1 d .
H9 H 1.4042 0.9170 0.8011 0.029 Uiso 1 calc R
C5 C 1.1360(3) 0.7278(6) 0.47637(14) 0.0213(5) Uani 1 d .
H5 H 1.2616 0.7261 0.4984 0.026 Uiso 1 calc R
C11 C 1.2648(3) 0.7485(7) 1.01736(14) 0.0223(5) Uani 1 d .
C4 C 1.0927(3) 0.7267(7) 0.37432(14) 0.0248(5) Uani 1 d .
H4 H 1.1901 0.7240 0.3263 0.030 Uiso 1 calc R
C1 C 0.8042(2) 0.7350(6) 0.51162(12) 0.0176(4) Uani 1 d .
C8 C 1.1791(2) 0.7383(7) 0.81389(13) 0.0198(4) Uani 1 d .
C10 C 1.3734(3) 0.8504(4) 0.94981(18) 0.0266(6) Uani 1 d .
H10 H 1.4770 0.9230 0.9729 0.032 Uiso 1 calc R
C12 C 1.1118(3) 0.6391(4) 0.98357(18) 0.0282(6) Uani 1 d .
H12 H 1.0382 0.5684 1.0299 0.034 Uiso 1 calc R
C14 C 1.4557(4) 0.8459(5) 1.15539(19) 0.0395(7) Uani 1 d .
H14A H 1.4666 0.8299 1.2280 0.047 Uiso 1 calc R
H14B H 1.4393 0.9828 1.1395 0.047 Uiso 1 calc R
H14C H 1.5688 0.7978 1.1229 0.047 Uiso 1 calc R
C13 C 1.0689(3) 0.6352(4) 0.88172(17) 0.0262(6) Uani 1 d .
H13 H 0.9653 0.5628 0.8585 0.031 Uiso 1 calc R

loop_
_atom_site_aniso_label
_atom_site_aniso_U_11
_atom_site_aniso_U_22
_atom_site_aniso_U_33
_atom_site_aniso_U_23
_atom_site_aniso_U_13
_atom_site_aniso_U_12
S1 0.0121(2) 0.0346(3) 0.0201(3) 0.0047(5) -0.00112(17) 0.0000(6)
O1 0.0221(14) 0.052(2) 0.0280(13) 0.0088(12) -0.0039(11) -0.0203(12)
O2 0.0266(14) 0.047(2) 0.0329(14) 0.0044(12) 0.0024(12) 0.0164(13)
O3 0.0382(8) 0.0438(9) 0.0165(7) -0.0004(18) -0.0066(6) -0.0094(19)
C2 0.0215(9) 0.0194(11) 0.0231(10) 0.005(2) -0.0063(8) 0.000(2)
N2 0.0134(8) 0.0322(10) 0.0166(8) 0.0021(18) -0.0017(6) -0.002(2)
N1 0.0150(8) 0.0291(10) 0.0184(8) 0.0014(18) -0.0016(6) 0.0020(19)
C7 0.0160(9) 0.0162(11) 0.0184(9) 0.0020(19) -0.0012(7) 0.003(2)
C6 0.0159(9) 0.0147(11) 0.0185(9) -0.0015(19) -0.0023(7) -0.005(2)
C3 0.0337(11) 0.0215(12) 0.0160(9) -0.0019(19) -0.0035(8) -0.003(2)
C9 0.0235(13) 0.0280(14) 0.0216(12) 0.0025(12) -0.0002(10) -0.0056(12)
C5 0.0185(9) 0.0226(13) 0.0230(10) 0.002(2) -0.0016(7) -0.002(2)
C11 0.0253(10) 0.0259(14) 0.0158(9) -0.0100(18) -0.0019(8) 0.007(2)
C4 0.0267(10) 0.0263(14) 0.0215(10) 0.004(2) 0.0068(8) -0.003(2)
C1 0.0174(9) 0.0160(10) 0.0196(10) 0.002(2) -0.0010(7) 0.000(2)
C8 0.0160(9) 0.0265(11) 0.0169(9) 0.005(2) -0.0036(7) 0.000(2)
C10 0.0255(13) 0.0323(15) 0.0221(12) -0.0033(12) -0.0052(10) -0.0066(12)
C12 0.0281(13) 0.0337(14) 0.0228(13) 0.0055(11) 0.0003(11) -0.0048(12)
C14 0.0438(16) 0.0499(18) 0.0249(14) -0.0052(13) -0.0090(12) -0.0143(15)
C13 0.0212(12) 0.0310(14) 0.0263(13) -0.0012(11) -0.0049(10) -0.0060(11)

loop_
_atom_type_symbol
_atom_type_description
_atom_type_scat_dispersion_real
_atom_type_scat_dispersion_imag
_atom_type_scat_source
C C 0.0020 0.0020 'International Tables Vol C Tables 4.2.6.8 and 6.1.1.4'
H H 0.0000 0.0000 'International Tables Vol C Tables 4.2.6.8 and 6.1.1.4'
N N 0.0040 0.0030 'International Tables Vol C Tables 4.2.6.8 and 6.1.1.4'
O O 0.0080 0.0060 'International Tables Vol C Tables 4.2.6.8 and 6.1.1.4'
S S 0.1100 0.1240 'International Tables Vol C Tables 4.2.6.8 and 6.1.1.4'

loop_
_geom_angle_atom_site_label_1
_geom_angle_atom_site_label_2
_geom_angle_atom_site_label_3
_geom_angle
O1 S1 O2 113.93(9)
O1 S1 N1 110.90(16)
O2 S1 N1 110.78(16)
O1 S1 C1 111.41(17)
O2 S1 C1 111.69(17)
N1 S1 C1 96.90(8)
C11 O3 C14 115.5(2)
C1 C2 C3 117.18(16)
C7 N2 C8 127.03(16)
C7 N1 S1 109.73(12)
N1 C7 N2 123.91(16)
N1 C7 C6 117.46(14)
N2 C7 C6 118.61(16)
C1 C6 C5 120.30(16)
C1 C6 C7 108.31(15)
C5 C6 C7 131.39(16)
C2 C3 C4 121.51(16)
C8 C9 C10 119.7(2)
C4 C5 C6 118.18(17)
C10 C11 O3 125.0(3)
C10 C11 C12 120.28(19)
O3 C11 C12 114.7(3)
C5 C4 C3 120.65(18)
C2 C1 C6 122.16(16)
C2 C1 S1 130.25(13)
C6 C1 S1 107.59(12)
C9 C8 C13 120.51(18)
C9 C8 N2 115.9(2)
C13 C8 N2 123.5(3)
C11 C10 C9 120.1(2)
C13 C12 C11 119.7(2)
C12 C13 C8 119.8(2)

loop_
_geom_bond_atom_site_label_1
_geom_bond_atom_site_label_2
_geom_bond_distance
S1 O1 1.435(2)
S1 O2 1.436(2)
S1 N1 1.6221(15)
S1 C1 1.7699(18)
O3 C11 1.373(2)
O3 C14 1.430(3)
C2 C1 1.376(2)
C2 C3 1.386(3)
N2 C7 1.329(2)
N2 C8 1.430(2)
N1 C7 1.311(2)
C7 C6 1.496(2)
C6 C1 1.386(2)
C6 C5 1.387(3)
C3 C4 1.388(3)
C9 C8 1.381(4)
C9 C10 1.389(3)
C5 C4 1.385(3)
C11 C10 1.373(4)
C11 C12 1.396(4)
C8 C13 1.386(4)
C12 C13 1.382(3)

loop_
_geom_hbond_atom_site_label_D
_geom_hbond_atom_site_label_H
_geom_hbond_atom_site_label_A
_geom_hbond_distance_DH
_geom_hbond_distance_HA
_geom_hbond_distance_DA
_geom_hbond_angle_DHA
_geom_hbond_site_symmetry_A
N2 H15 O2 0.88(2) 2.47(3) 3.294(3) 157(3) 1_655
N2 H15 O1 0.88(2) 2.50(2) 3.204(3) 137(3) 1_655
N2 H15 S1 0.88(2) 2.95(2) 3.7797(18) 159(2) 1_655

loop_
_geom_torsion_atom_site_label_1
_geom_torsion_atom_site_label_2
_geom_torsion_atom_site_label_3
_geom_torsion_atom_site_label_4
_geom_torsion
O1 S1 N1 C7 117.2(3)
O2 S1 N1 C7 -115.3(3)
C1 S1 N1 C7 1.1(4)
S1 N1 C7 N2 177.2(4)
S1 N1 C7 C6 -1.1(5)
C8 N2 C7 N1 0.3(8)
C8 N2 C7 C6 178.6(4)
N1 C7 C6 C1 0.5(6)
N2 C7 C6 C1 -177.9(4)
N1 C7 C6 C5 -178.8(5)
N2 C7 C6 C5 2.7(7)
C1 C2 C3 C4 -0.9(7)
C1 C6 C5 C4 -0.2(7)
C7 C6 C5 C4 179.1(4)
C14 O3 C11 C10 0.6(5)
C14 O3 C11 C12 178.6(3)
C6 C5 C4 C3 0.0(7)
C2 C3 C4 C5 0.6(7)
C3 C2 C1 C6 0.6(7)
C3 C2 C1 S1 -179.2(3)
C5 C6 C1 C2 -0.1(7)
C7 C6 C1 C2 -179.5(4)
C5 C6 C1 S1 179.7(3)
C7 C6 C1 S1 0.3(4)
O1 S1 C1 C2 63.3(5)
O2 S1 C1 C2 -65.3(5)
N1 S1 C1 C2 179.0(5)
O1 S1 C1 C6 -116.5(3)
O2 S1 C1 C6 114.8(3)
N1 S1 C1 C6 -0.8(4)
C10 C9 C8 C13 0.5(5)
C10 C9 C8 N2 -176.9(3)
C7 N2 C8 C9 -144.3(4)
C7 N2 C8 C13 38.4(7)
O3 C11 C10 C9 178.4(3)
C12 C11 C10 C9 0.6(5)
C8 C9 C10 C11 -0.5(4)
C10 C11 C12 C13 -0.6(5)
O3 C11 C12 C13 -178.7(3)
C11 C12 C13 C8 0.6(4)
C9 C8 C13 C12 -0.6(5)
N2 C8 C13 C12 176.6(3)
